data_4063762
loop_
_publ_author_name
'Liu, Zhizhou'
'Gao, Wei'
'Liu, Xiaoming'
'Luo, Xuyang'
'Cui, Dongmei'
'Mu, Ying'

_publ_section_title
;
 Pincer Chromium(II) and Chromium(III) Complexes Supported by
 Bis(imino)aryl NCN ligands: Synthesis and Catalysis on Isoprene
 Polymerization
;
_journal_issue 4
_journal_name_full Organometallics
_journal_page_first 752
_journal_paper_doi 10.1021/om1009236
_journal_volume 30
_journal_year 2011
_chemical_formula_sum 'C54 H60 Cl4 Cr3 N4'
_chemical_formula_weight 1062.86
_chemical_name_systematic
; 
 ? 
;
_space_group_IT_number 15
_symmetry_cell_setting monoclinic
_symmetry_space_group_name_Hall '-C 2yc'
_symmetry_space_group_name_H-M 'C 1 2/c 1'
_atom_sites_solution_hydrogens geom
_atom_sites_solution_primary direct
_atom_sites_solution_secondary difmap
_audit_creation_method SHELXL-97
_cell_angle_alpha 90.00
_cell_angle_beta 121.8020(10)
_cell_angle_gamma 90.00
_cell_formula_units_Z 4
_cell_length_a 25.3449(17)
_cell_length_b 12.1107(8)
_cell_length_c 19.9733(14)
_cell_measurement_temperature 185(2)
_cell_volume 5210.3(6)
_computing_cell_refinement 'Bruker SMART'
_computing_data_collection 'Bruker SMART'
_computing_data_reduction 'Bruker SAINT'
_computing_molecular_graphics 'Bruker SHELXTL'
_computing_publication_material 'Bruker SHELXTL'
_computing_structure_refinement 'SHELXL-97 (Sheldrick, 1997)'
_computing_structure_solution 'SHELXS-97 (Sheldrick, 1990)'
_diffrn_ambient_temperature 185(2)
_diffrn_measured_fraction_theta_full 0.999
_diffrn_measured_fraction_theta_max 0.999
_diffrn_measurement_device_type 'CCD area detector'
_diffrn_measurement_method 'phi and omega scan'
_diffrn_radiation_monochromator graphite
_diffrn_radiation_source 'fine-focus sealed tube'
_diffrn_radiation_type MoK\a
_diffrn_radiation_wavelength 0.71073
_diffrn_reflns_av_R_equivalents 0.0346
_diffrn_reflns_av_sigmaI/netI 0.0411
_diffrn_reflns_limit_h_max 22
_diffrn_reflns_limit_h_min -30
_diffrn_reflns_limit_k_max 14
_diffrn_reflns_limit_k_min -14
_diffrn_reflns_limit_l_max 23
_diffrn_reflns_limit_l_min -23
_diffrn_reflns_number 13243
_diffrn_reflns_theta_full 25.05
_diffrn_reflns_theta_max 25.05
_diffrn_reflns_theta_min 1.89
_exptl_absorpt_coefficient_mu 0.859
_exptl_absorpt_correction_T_max 0.9345
_exptl_absorpt_correction_T_min 0.9039
_exptl_crystal_colour purple
_exptl_crystal_density_diffrn 1.355
_exptl_crystal_density_method 'not measured'
_exptl_crystal_description block
_exptl_crystal_F_000 2208
_exptl_crystal_size_max 0.12
_exptl_crystal_size_mid 0.11
_exptl_crystal_size_min 0.08
_refine_diff_density_max 0.545
_refine_diff_density_min -0.271
_refine_diff_density_rms 0.068
_refine_ls_extinction_method none
_refine_ls_goodness_of_fit_ref 1.033
_refine_ls_hydrogen_treatment constr
_refine_ls_matrix_type full
_refine_ls_number_parameters 300
_refine_ls_number_reflns 4610
_refine_ls_number_restraints 0
_refine_ls_restrained_S_all 1.033
_refine_ls_R_factor_all 0.0556
_refine_ls_R_factor_gt 0.0398
_refine_ls_shift/su_max 0.001
_refine_ls_shift/su_mean 0.000
_refine_ls_structure_factor_coef Fsqd
_refine_ls_weighting_details 'calc w=1/[\s^2^(Fo^2^)+(0.0470P)^2^+5.1837P] where P=(Fo^2^+2Fc^2^)/3'
_refine_ls_weighting_scheme calc
_refine_ls_wR_factor_gt 0.0929
_refine_ls_wR_factor_ref 0.1009
_reflns_number_gt 3640
_reflns_number_total 4610
_reflns_threshold_expression >2sigma(I)
_cod_data_source_file om1009236_si_001.cif
_cod_data_source_block complex_1a
_cod_original_sg_symbol_H-M C2/c
_cod_database_code 4063762

loop_
_symmetry_equiv_pos_as_xyz
'x, y, z'
'-x, y, -z+1/2'
'x+1/2, y+1/2, z'
'-x+1/2, y+1/2, -z+1/2'
'-x, -y, -z'
'x, -y, z-1/2'
'-x+1/2, -y+1/2, -z'
'x+1/2, -y+1/2, z-1/2'

loop_
_atom_site_label
_atom_site_type_symbol
_atom_site_fract_x
_atom_site_fract_y
_atom_site_fract_z
_atom_site_U_iso_or_equiv
_atom_site_adp_type
_atom_site_occupancy
_atom_site_symmetry_multiplicity
_atom_site_calc_flag
_atom_site_refinement_flags
C1 C 0.15889(13) 0.1526(2) 0.19469(15) 0.0249(6) Uani 1 1 d .
C2 C 0.09447(13) 0.1591(2) 0.15505(16) 0.0268(6) Uani 1 1 d .
C3 C 0.05822(14) 0.1351(3) 0.07471(17) 0.0375(8) Uani 1 1 d .
H3 H 0.0143 0.1402 0.0475 0.045 Uiso 1 1 calc R
C4 C 0.08735(14) 0.1037(3) 0.03497(17) 0.0434(9) Uani 1 1 d .
H4 H 0.0628 0.0866 -0.0196 0.052 Uiso 1 1 calc R
C5 C 0.15149(14) 0.0968(3) 0.07350(17) 0.0379(8) Uani 1 1 d .
H5 H 0.1709 0.0753 0.0458 0.045 Uiso 1 1 calc R
C6 C 0.18709(13) 0.1221(2) 0.15361(16) 0.0266(6) Uani 1 1 d .
C7 C 0.25422(14) 0.1205(2) 0.20406(16) 0.0295(7) Uani 1 1 d .
H7 H 0.2794 0.0997 0.1840 0.035 Uiso 1 1 calc R
C8 C 0.07346(13) 0.1931(2) 0.20722(16) 0.0272(6) Uani 1 1 d .
H8 H 0.0307 0.2028 0.1886 0.033 Uiso 1 1 calc R
C9 C 0.09934(12) 0.2434(2) 0.33549(15) 0.0260(6) Uani 1 1 d .
C10 C 0.09868(13) 0.1640(3) 0.38580(16) 0.0307(7) Uani 1 1 d .
C11 C 0.09122(13) 0.2003(3) 0.44622(17) 0.0396(8) Uani 1 1 d .
H11 H 0.0927 0.1484 0.4829 0.047 Uiso 1 1 calc R
C12 C 0.08167(14) 0.3100(3) 0.45398(18) 0.0443(9) Uani 1 1 d .
H12 H 0.0767 0.3334 0.4957 0.053 Uiso 1 1 calc R
C13 C 0.07930(14) 0.3861(3) 0.40116(19) 0.0413(8) Uani 1 1 d .
H13 H 0.0712 0.4614 0.4059 0.050 Uiso 1 1 calc R
C14 C 0.08849(13) 0.3550(3) 0.34090(17) 0.0311(7) Uani 1 1 d .
C15 C 0.08718(16) 0.4391(3) 0.28425(19) 0.0424(8) Uani 1 1 d .
H15A H 0.0809 0.5129 0.2990 0.064 Uiso 1 1 calc R
H15B H 0.0531 0.4219 0.2307 0.064 Uiso 1 1 calc R
H15C H 0.1267 0.4371 0.2863 0.064 Uiso 1 1 calc R
C16 C 0.10245(16) 0.0422(3) 0.3727(2) 0.0453(9) Uani 1 1 d .
H16A H 0.1221 0.0035 0.4234 0.068 Uiso 1 1 calc R
H16B H 0.1272 0.0311 0.3487 0.068 Uiso 1 1 calc R
H16C H 0.0605 0.0129 0.3377 0.068 Uiso 1 1 calc R
C17 C 0.34607(13) 0.1447(3) 0.32440(16) 0.0288(7) Uani 1 1 d .
C18 C 0.37888(14) 0.2417(3) 0.33387(17) 0.0347(7) Uani 1 1 d .
C19 C 0.44335(16) 0.2354(3) 0.37668(19) 0.0463(9) Uani 1 1 d .
H19 H 0.4669 0.3001 0.3836 0.056 Uiso 1 1 calc R
C20 C 0.47358(15) 0.1380(3) 0.40912(19) 0.0484(10) Uani 1 1 d .
H20 H 0.5177 0.1355 0.4377 0.058 Uiso 1 1 calc R
C21 C 0.44046(15) 0.0438(3) 0.40053(18) 0.0433(9) Uani 1 1 d .
H21 H 0.4620 -0.0231 0.4238 0.052 Uiso 1 1 calc R
C22 C 0.37580(14) 0.0445(3) 0.35837(17) 0.0342(7) Uani 1 1 d .
C23 C 0.33926(16) -0.0586(3) 0.3491(2) 0.0474(9) Uani 1 1 d .
H23A H 0.3172 -0.0826 0.2940 0.071 Uiso 1 1 calc R
H23B H 0.3092 -0.0431 0.3646 0.071 Uiso 1 1 calc R
H23C H 0.3676 -0.1170 0.3827 0.071 Uiso 1 1 calc R
C24 C 0.34576(17) 0.3487(3) 0.2976(2) 0.0506(9) Uani 1 1 d .
H24A H 0.3763 0.4083 0.3135 0.076 Uiso 1 1 calc R
H24B H 0.3174 0.3656 0.3157 0.076 Uiso 1 1 calc R
H24C H 0.3221 0.3419 0.2401 0.076 Uiso 1 1 calc R
C27 C 0.2241(3) 0.2337(4) 0.9606(3) 0.106(2) Uani 1 1 d .
H27A H 0.2146 0.1543 0.9601 0.127 Uiso 1 1 calc R
H27B H 0.2355 0.2464 0.9207 0.127 Uiso 1 1 calc R
C26 C 0.1661(3) 0.3060(4) 0.9413(4) 0.110(2) Uani 1 1 d .
H28A H 0.1574 0.2978 0.9838 0.132 Uiso 1 1 calc R
H28B H 0.1751 0.3848 0.9382 0.132 Uiso 1 1 calc R
C25 C 0.1091(4) 0.2692(5) 0.8622(5) 0.144(3) Uani 1 1 d .
H29A H 0.1187 0.2735 0.8208 0.216 Uiso 1 1 calc R
H29B H 0.0739 0.3177 0.8488 0.216 Uiso 1 1 calc R
H29C H 0.0984 0.1930 0.8668 0.216 Uiso 1 1 calc R
Cl1 Cl 0.24944(3) 0.35456(6) 0.39811(4) 0.03021(18) Uani 1 1 d .
Cl2 Cl 0.25672(4) 0.08869(6) 0.43769(4) 0.03365(19) Uani 1 1 d .
Cr1 Cr 0.21092(2) 0.18761(4) 0.30916(2) 0.02563(14) Uani 1 1 d .
Cr2 Cr 0.2500 0.2500 0.5000 0.02767(18) Uani 1 2 d S
N1 N 0.11614(10) 0.20913(19) 0.28019(12) 0.0248(5) Uani 1 1 d .
N2 N 0.27882(10) 0.14819(19) 0.27720(13) 0.0262(5) Uani 1 1 d .

loop_
_atom_site_aniso_label
_atom_site_aniso_U_11
_atom_site_aniso_U_22
_atom_site_aniso_U_33
_atom_site_aniso_U_23
_atom_site_aniso_U_13
_atom_site_aniso_U_12
C1 0.0254(15) 0.0253(15) 0.0220(14) 0.0013(12) 0.0112(12) 0.0031(12)
C2 0.0249(15) 0.0288(16) 0.0254(14) -0.0012(12) 0.0123(13) 0.0015(13)
C3 0.0217(16) 0.056(2) 0.0257(15) -0.0052(15) 0.0059(13) 0.0069(15)
C4 0.0314(18) 0.069(2) 0.0185(15) -0.0101(15) 0.0055(14) 0.0105(17)
C5 0.0339(18) 0.053(2) 0.0280(16) -0.0064(14) 0.0171(15) 0.0095(16)
C6 0.0254(15) 0.0287(16) 0.0248(14) 0.0004(12) 0.0126(13) 0.0045(13)
C7 0.0304(16) 0.0329(17) 0.0299(15) -0.0025(13) 0.0191(14) 0.0043(13)
C8 0.0202(15) 0.0322(16) 0.0257(15) 0.0007(13) 0.0098(13) 0.0006(13)
C9 0.0162(14) 0.0404(18) 0.0207(14) -0.0007(13) 0.0092(12) 0.0010(13)
C10 0.0186(15) 0.0449(19) 0.0260(15) 0.0045(13) 0.0100(13) 0.0014(14)
C11 0.0220(16) 0.072(2) 0.0232(15) 0.0076(16) 0.0105(13) 0.0003(17)
C12 0.0298(18) 0.079(3) 0.0260(16) -0.0143(17) 0.0162(15) -0.0045(18)
C13 0.0324(18) 0.051(2) 0.0413(19) -0.0144(16) 0.0196(16) -0.0008(16)
C14 0.0210(15) 0.0414(18) 0.0312(15) -0.0034(14) 0.0140(13) 0.0002(14)
C15 0.046(2) 0.0345(18) 0.049(2) 0.0021(15) 0.0265(18) 0.0052(16)
C16 0.043(2) 0.047(2) 0.049(2) 0.0126(17) 0.0269(18) 0.0016(17)
C17 0.0228(15) 0.0408(18) 0.0229(14) -0.0091(13) 0.0120(13) 0.0000(14)
C18 0.0296(17) 0.046(2) 0.0321(16) -0.0080(14) 0.0190(15) -0.0024(15)
C19 0.0328(19) 0.067(3) 0.0412(19) -0.0183(18) 0.0209(17) -0.0119(18)
C20 0.0224(17) 0.082(3) 0.0348(18) -0.0148(19) 0.0112(15) 0.0011(19)
C21 0.0315(18) 0.060(2) 0.0302(16) -0.0072(16) 0.0108(15) 0.0171(18)
C22 0.0326(17) 0.0405(18) 0.0267(15) -0.0101(14) 0.0138(14) 0.0069(15)
C23 0.048(2) 0.039(2) 0.050(2) -0.0019(16) 0.0221(18) 0.0101(17)
C24 0.050(2) 0.045(2) 0.062(2) -0.0008(18) 0.033(2) -0.0063(18)
C27 0.172(7) 0.065(3) 0.122(5) 0.010(3) 0.106(5) -0.015(4)
C26 0.176(7) 0.060(3) 0.132(5) 0.020(3) 0.107(5) 0.011(4)
C25 0.226(9) 0.066(4) 0.179(8) 0.018(4) 0.135(7) -0.011(5)
Cl1 0.0332(4) 0.0322(4) 0.0239(3) -0.0026(3) 0.0141(3) -0.0055(3)
Cl2 0.0401(4) 0.0331(4) 0.0239(4) 0.0006(3) 0.0141(3) 0.0073(3)
Cr1 0.0216(3) 0.0348(3) 0.0191(2) -0.00267(19) 0.0098(2) 0.0010(2)
Cr2 0.0298(4) 0.0312(4) 0.0206(3) -0.0023(3) 0.0124(3) -0.0006(3)
N1 0.0248(13) 0.0284(13) 0.0231(12) 0.0009(10) 0.0140(11) 0.0016(10)
N2 0.0203(12) 0.0312(13) 0.0244(12) -0.0019(10) 0.0099(11) 0.0023(10)

loop_
_atom_type_symbol
_atom_type_description
_atom_type_scat_dispersion_real
_atom_type_scat_dispersion_imag
_atom_type_scat_source
C C 0.0033 0.0016 'International Tables Vol C Tables 4.2.6.8 and 6.1.1.4'
H H 0.0000 0.0000 'International Tables Vol C Tables 4.2.6.8 and 6.1.1.4'
N N 0.0061 0.0033 'International Tables Vol C Tables 4.2.6.8 and 6.1.1.4'
Cl Cl 0.1484 0.1585 'International Tables Vol C Tables 4.2.6.8 and 6.1.1.4'
Cr Cr 0.3209 0.6236 'International Tables Vol C Tables 4.2.6.8 and 6.1.1.4'

loop_
_geom_angle_atom_site_label_1
_geom_angle_atom_site_label_2
_geom_angle_atom_site_label_3
_geom_angle
_geom_angle_site_symmetry_1
_geom_angle_site_symmetry_3
C2 C1 C6 119.5(2) . .
C2 C1 Cr1 120.6(2) . .
C6 C1 Cr1 119.9(2) . .
C1 C2 C3 120.4(3) . .
C1 C2 C8 111.8(2) . .
C3 C2 C8 127.8(3) . .
C4 C3 C2 119.1(3) . .
C5 C4 C3 121.3(3) . .
C4 C5 C6 118.9(3) . .
C1 C6 C5 120.8(3) . .
C1 C6 C7 111.9(2) . .
C5 C6 C7 127.4(3) . .
N2 C7 C6 118.2(3) . .
N1 C8 C2 116.4(2) . .
C14 C9 C10 122.2(3) . .
C14 C9 N1 119.3(2) . .
C10 C9 N1 118.3(3) . .
C11 C10 C9 117.8(3) . .
C11 C10 C16 120.6(3) . .
C9 C10 C16 121.5(3) . .
C12 C11 C10 121.2(3) . .
C11 C12 C13 120.0(3) . .
C12 C13 C14 121.4(3) . .
C13 C14 C9 117.3(3) . .
C13 C14 C15 121.1(3) . .
C9 C14 C15 121.5(3) . .
C18 C17 C22 122.3(3) . .
C18 C17 N2 118.5(3) . .
C22 C17 N2 119.2(3) . .
C19 C18 C17 117.5(3) . .
C19 C18 C24 121.3(3) . .
C17 C18 C24 121.2(3) . .
C20 C19 C18 121.4(3) . .
C19 C20 C21 120.3(3) . .
C20 C21 C22 121.2(3) . .
C21 C22 C17 117.4(3) . .
C21 C22 C23 121.3(3) . .
C17 C22 C23 121.3(3) . .
C27 C27 C26 107.6(6) 7_557 .
C25 C26 C27 109.9(5) . .
Cr2 Cl1 Cr1 90.09(3) . .
Cr2 Cl2 Cr1 91.22(3) . .
C1 Cr1 N1 75.48(10) . .
C1 Cr1 N2 76.39(10) . .
N1 Cr1 N2 151.87(8) . .
C1 Cr1 Cl2 138.24(8) . .
N1 Cr1 Cl2 100.44(6) . .
N2 Cr1 Cl2 100.66(6) . .
C1 Cr1 Cl1 139.02(8) . .
N1 Cr1 Cl1 93.13(6) . .
N2 Cr1 Cl1 108.02(7) . .
Cl2 Cr1 Cl1 82.11(3) . .
Cl2 Cr2 Cl2 180.00(3) . 7_556
Cl2 Cr2 Cl1 87.68(2) . .
Cl2 Cr2 Cl1 92.32(2) 7_556 .
Cl2 Cr2 Cl1 92.32(2) . 7_556
Cl2 Cr2 Cl1 87.68(2) 7_556 7_556
Cl1 Cr2 Cl1 180.0 . 7_556
C8 N1 C9 119.9(2) . .
C8 N1 Cr1 115.69(18) . .
C9 N1 Cr1 124.34(17) . .
C7 N2 C17 115.4(2) . .
C7 N2 Cr1 113.70(19) . .
C17 N2 Cr1 130.89(17) . .

loop_
_geom_bond_atom_site_label_1
_geom_bond_atom_site_label_2
_geom_bond_distance
_geom_bond_site_symmetry_2
C1 C2 1.392(4) .
C1 C6 1.392(4) .
C1 Cr1 1.992(3) .
C2 C3 1.396(4) .
C2 C8 1.457(4) .
C3 C4 1.392(4) .
C4 C5 1.387(4) .
C5 C6 1.395(4) .
C6 C7 1.450(4) .
C7 N2 1.294(3) .
C8 N1 1.293(3) .
C9 C14 1.394(4) .
C9 C10 1.397(4) .
C9 N1 1.438(3) .
C10 C11 1.388(4) .
C10 C16 1.510(4) .
C11 C12 1.374(5) .
C12 C13 1.378(5) .
C13 C14 1.393(4) .
C14 C15 1.510(4) .
C17 C18 1.393(4) .
C17 C22 1.401(4) .
C17 N2 1.450(4) .
C18 C19 1.391(4) .
C18 C24 1.506(5) .
C19 C20 1.370(5) .
C20 C21 1.372(5) .
C21 C22 1.393(4) .
C22 C23 1.507(5) .
C27 C27 1.476(11) 7_557
C27 C26 1.575(8) .
C26 C25 1.542(8) .
Cl1 Cr2 2.3905(7) .
Cl1 Cr1 2.5238(8) .
Cl2 Cr2 2.3702(7) .
Cl2 Cr1 2.4965(8) .
Cr1 N1 2.170(2) .
Cr1 N2 2.181(2) .
Cr2 Cl2 2.3702(7) 7_556
Cr2 Cl1 2.3906(7) 7_556
